data_7721054
loop_
_publ_author_name
'Killian, Lars'
'Olarte Loyo, Anne'
'De Ridder, Roy R.P.A.M.'
'Lutz, Martin'
'Thevenon, Arnaud'

_publ_section_title
;
 Synthesis and Characterisation of Novel Dipyridine and Pyridinyl
 Benzoquinoline Complexes of Zinc and Nickel
;
_journal_name_full 'Dalton Transactions'
_journal_paper_doi 10.1039/D6DT00659K
_journal_year 2026
_chemical_formula_moiety 'C32 H32 Cl2 N2 Zn, C2 H6 O'
_chemical_formula_sum 'C34 H38 Cl2 N2 O Zn'
_chemical_formula_weight 626.93
_space_group_crystal_system triclinic
_space_group_IT_number 2
_space_group_name_Hall '-P 1'
_space_group_name_H-M_alt 'P -1'
_atom_sites_solution_hydrogens mixed
_atom_sites_solution_primary dual
_atom_sites_solution_secondary difmap
_audit_creation_method SHELXL-2019/3
_audit_update_record
;
2025-11-21 deposited with the CCDC.	2026-05-25 downloaded from the CCDC.
;
_cell_angle_alpha 107.060(3)
_cell_angle_beta 97.229(2)
_cell_angle_gamma 102.061(2)
_cell_formula_units_Z 2
_cell_length_a 8.9655(7)
_cell_length_b 13.7579(11)
_cell_length_c 14.1054(8)
_cell_measurement_reflns_used 14452
_cell_measurement_temperature 150(2)
_cell_measurement_theta_max 27.50
_cell_measurement_theta_min 1.52
_cell_volume 1593.7(2)
_computing_cell_refinement Peakref
_computing_data_collection Apex3
_computing_data_reduction 'Eval15, Twinabs'
_computing_structure_refinement 'SHELXL-2019/2 (Sheldrick, 2019)'
_computing_structure_solution SHELXT
_diffrn_ambient_temperature 150(2)
_diffrn_measured_fraction_theta_full 1.000
_diffrn_measured_fraction_theta_max 0.996
_diffrn_measurement_device_type 'Bruker Kappa ApexII'
_diffrn_measurement_method '\f and \w scans'
_diffrn_radiation_type MoK\a
_diffrn_radiation_wavelength 0.71073
_diffrn_reflns_av_R_equivalents 0.0908
_diffrn_reflns_av_unetI/netI 0.0661
_diffrn_reflns_Laue_measured_fraction_full 1.000
_diffrn_reflns_Laue_measured_fraction_max 0.996
_diffrn_reflns_limit_h_max 11
_diffrn_reflns_limit_h_min -11
_diffrn_reflns_limit_k_max 17
_diffrn_reflns_limit_k_min -17
_diffrn_reflns_limit_l_max 18
_diffrn_reflns_limit_l_min -18
_diffrn_reflns_number 92410
_diffrn_reflns_point_group_measured_fraction_full 1.000
_diffrn_reflns_point_group_measured_fraction_max 0.996
_diffrn_reflns_theta_full 25.242
_diffrn_reflns_theta_max 27.818
_diffrn_reflns_theta_min 1.541
_diffrn_source 'sealed tube'
_exptl_absorpt_coefficient_mu 0.967
_exptl_absorpt_correction_T_max 0.7456
_exptl_absorpt_correction_T_min 0.5094
_exptl_absorpt_correction_type multi-scan
_exptl_absorpt_process_details TWINABS-2012/1
_exptl_crystal_colour colourless
_exptl_crystal_density_diffrn 1.306
_exptl_crystal_description needle
_exptl_crystal_F_000 656
_exptl_crystal_size_max 0.27
_exptl_crystal_size_mid 0.07
_exptl_crystal_size_min 0.04
_refine_diff_density_max 0.406
_refine_diff_density_min -0.586
_refine_diff_density_rms 0.083
_refine_ls_extinction_method none
_refine_ls_goodness_of_fit_ref 1.041
_refine_ls_hydrogen_treatment constr
_refine_ls_matrix_type full
_refine_ls_number_parameters 447
_refine_ls_number_reflns 7405
_refine_ls_number_restraints 348
_refine_ls_restrained_S_all 1.082
_refine_ls_R_factor_all 0.1016
_refine_ls_R_factor_gt 0.0540
_refine_ls_shift/su_max 0.000
_refine_ls_shift/su_mean 0.000
_refine_ls_structure_factor_coef Fsqd
_refine_ls_weighting_details 'w=1/[\s^2^(Fo^2^)+(0.0605P)^2^+0.7303P] where P=(Fo^2^+2Fc^2^)/3'
_refine_ls_weighting_scheme calc
_refine_ls_wR_factor_gt 0.1263
_refine_ls_wR_factor_ref 0.1467
_reflns_Friedel_coverage 0.000
_reflns_number_gt 4616
_reflns_number_total 7405
_reflns_threshold_expression 'I > 2\s(I)'
_cod_data_source_file d6dt00659k2.cif
_cod_data_source_block l1339a
_cod_database_code 7721054
_shelx_shelxl_version_number 2019/3
_shelx_space_group_comment
;
The symmetry employed for this shelxl refinement is uniquely defined
by the following loop, which should always be used as a source of
symmetry information in preference to the above space-group names.
They are only intended as comments.
;

loop_
_space_group_symop_operation_xyz
'x, y, z'
'-x, -y, -z'

loop_
_atom_site_label
_atom_site_type_symbol
_atom_site_fract_x
_atom_site_fract_y
_atom_site_fract_z
_atom_site_U_iso_or_equiv
_atom_site_adp_type
_atom_site_occupancy
_atom_site_site_symmetry_order
_atom_site_calc_flag
_atom_site_refinement_flags_posn
_atom_site_refinement_flags_adp
_atom_site_refinement_flags_occupancy
_atom_site_disorder_assembly
_atom_site_disorder_group
Zn1 Zn 0.93394(5) 0.44519(4) 0.74332(3) 0.04034(15) Uani 1 1 d . . . . .
Cl1 Cl 0.99766(16) 0.30057(10) 0.65950(9) 0.0711(4) Uani 1 1 d . . . . .
Cl2 Cl 1.12227(16) 0.57396(12) 0.85019(10) 0.0921(5) Uani 1 1 d . . . . .
N1 N 0.8164(3) 0.4989(2) 0.6410(2) 0.0346(6) Uani 1 1 d . . . . .
N2 N 0.7347(3) 0.4024(2) 0.7911(2) 0.0354(7) Uani 1 1 d . . . . .
C1 C 0.8950(4) 0.5749(3) 0.6129(3) 0.0396(8) Uani 1 1 d . . . . .
H1 H 0.984223 0.624058 0.658697 0.048 Uiso 1 1 calc R U . . .
C2 C 0.8526(4) 0.5857(3) 0.5198(3) 0.0389(8) Uani 1 1 d . . . . .
H2 H 0.906527 0.643882 0.503529 0.047 Uiso 1 1 calc R U . . .
C3 C 0.7306(4) 0.5102(3) 0.4516(3) 0.0347(8) Uani 1 1 d . . . . .
H3 H 0.704256 0.513730 0.385521 0.042 Uiso 1 1 calc R U . . .
C4 C 0.6439(4) 0.4278(2) 0.4775(2) 0.0296(7) Uani 1 1 d . . . . .
C5 C 0.6858(4) 0.4293(2) 0.5777(2) 0.0298(7) Uani 1 1 d . . . . .
C6 C 0.5942(4) 0.3528(3) 0.6141(2) 0.0299(7) Uani 1 1 d . . . . .
C7 C 0.5991(4) 0.3738(2) 0.7254(2) 0.0316(7) Uani 1 1 d . . . . .
C8 C 0.4588(4) 0.3644(3) 0.7595(3) 0.0349(8) Uani 1 1 d . . . . .
H8 H 0.363216 0.347893 0.713283 0.042 Uiso 1 1 calc R U . . .
C9 C 0.4595(5) 0.3791(3) 0.8601(3) 0.0431(9) Uani 1 1 d . . . . .
H9 H 0.364398 0.371716 0.883603 0.052 Uiso 1 1 calc R U . . .
C10 C 0.5989(5) 0.4046(3) 0.9269(3) 0.0461(9) Uani 1 1 d . . . . .
H10 H 0.601571 0.413325 0.996524 0.055 Uiso 1 1 calc R U . . .
C11 C 0.7348(5) 0.4171(3) 0.8899(3) 0.0420(9) Uani 1 1 d . . . . .
H11 H 0.831663 0.436735 0.935715 0.050 Uiso 1 1 calc R U . . .
C12 C 0.4883(4) 0.2667(2) 0.5454(2) 0.0295(7) Uani 1 1 d . . . . .
C13 C 0.4511(4) 0.2578(3) 0.4399(2) 0.0311(7) Uani 1 1 d . . . . .
C14 C 0.5207(4) 0.3409(3) 0.4068(2) 0.0315(7) Uani 1 1 d . . . . .
C15 C 0.4761(4) 0.3329(3) 0.3053(3) 0.0347(8) Uani 1 1 d . . . . .
H15 H 0.520627 0.389813 0.283818 0.042 Uiso 1 1 calc R U . . .
C16 C 0.3700(4) 0.2458(3) 0.2352(2) 0.0333(8) Uani 1 1 d . . . . .
C17 C 0.3091(4) 0.1624(3) 0.2686(3) 0.0370(8) Uani 1 1 d . . . . .
H17 H 0.239469 0.100237 0.221340 0.044 Uiso 1 1 calc R U . . .
C18 C 0.3472(4) 0.1678(3) 0.3673(2) 0.0352(8) Uani 1 1 d . . . . .
H18 H 0.302617 0.109843 0.387342 0.042 Uiso 1 1 calc R U . . .
C19 C 0.4130(4) 0.1777(2) 0.5786(2) 0.0301(7) Uani 1 1 d . . . . .
C20 C 0.5076(4) 0.1265(3) 0.6214(2) 0.0327(7) Uani 1 1 d . . . . .
H20 H 0.616653 0.144786 0.624078 0.039 Uiso 1 1 calc R U . . .
C21 C 0.4431(4) 0.0488(3) 0.6600(3) 0.0345(8) Uani 1 1 d . . . . .
H21 H 0.509393 0.014594 0.688358 0.041 Uiso 1 1 calc R U . . .
C22 C 0.2854(4) 0.0200(3) 0.6582(3) 0.0326(7) Uani 1 1 d . . . . .
C23 C 0.1918(4) 0.0695(3) 0.6121(3) 0.0365(8) Uani 1 1 d . . . . .
H23 H 0.082415 0.050357 0.607926 0.044 Uiso 1 1 calc R U . . .
C24 C 0.2547(4) 0.1455(3) 0.5727(3) 0.0349(8) Uani 1 1 d . . . . .
H24 H 0.187547 0.176612 0.540653 0.042 Uiso 1 1 calc R U . . .
C25 C 0.3274(4) 0.2377(3) 0.1233(2) 0.0399(8) Uani 1 1 d D U . . .
C26A C 0.440(2) 0.1860(19) 0.0682(15) 0.068(5) Uani 0.51(4) 1 d D U P A 1
H26A H 0.546918 0.227461 0.100136 0.102 Uiso 0.51(4) 1 calc R U P A 1
H26B H 0.426379 0.114667 0.071571 0.102 Uiso 0.51(4) 1 calc R U P A 1
H26C H 0.419103 0.182617 -0.002765 0.102 Uiso 0.51(4) 1 calc R U P A 1
C27A C 0.348(3) 0.3472(7) 0.1165(12) 0.068(4) Uani 0.51(4) 1 d D U P A 1
H27A H 0.454818 0.388994 0.148212 0.101 Uiso 0.51(4) 1 calc R U P A 1
H27B H 0.327116 0.342738 0.045210 0.101 Uiso 0.51(4) 1 calc R U P A 1
H27C H 0.275001 0.380939 0.151554 0.101 Uiso 0.51(4) 1 calc R U P A 1
C28A C 0.1632(13) 0.1743(19) 0.0744(16) 0.083(5) Uani 0.51(4) 1 d D U P A 1
H28A H 0.149125 0.103181 0.078621 0.125 Uiso 0.51(4) 1 calc R U P A 1
H28B H 0.090561 0.208265 0.109596 0.125 Uiso 0.51(4) 1 calc R U P A 1
H28C H 0.142675 0.170065 0.003251 0.125 Uiso 0.51(4) 1 calc R U P A 1
C26B C 0.4667(16) 0.2232(18) 0.0743(15) 0.054(4) Uani 0.49(4) 1 d D U P A 2
H26D H 0.494933 0.160134 0.081029 0.082 Uiso 0.49(4) 1 calc R U P A 2
H26E H 0.439819 0.215288 0.002442 0.082 Uiso 0.49(4) 1 calc R U P A 2
H26F H 0.554958 0.284916 0.107929 0.082 Uiso 0.49(4) 1 calc R U P A 2
C27B C 0.283(3) 0.3345(11) 0.1135(15) 0.075(5) Uani 0.49(4) 1 d D U P A 2
H27D H 0.193150 0.343271 0.145180 0.113 Uiso 0.49(4) 1 calc R U P A 2
H27E H 0.370742 0.396442 0.147162 0.113 Uiso 0.49(4) 1 calc R U P A 2
H27F H 0.255603 0.326814 0.041676 0.113 Uiso 0.49(4) 1 calc R U P A 2
C28B C 0.1939(19) 0.1414(13) 0.0643(12) 0.061(4) Uani 0.49(4) 1 d D U P A 2
H28D H 0.221728 0.077941 0.070165 0.092 Uiso 0.49(4) 1 calc R U P A 2
H28E H 0.100096 0.147973 0.091824 0.092 Uiso 0.49(4) 1 calc R U P A 2
H28F H 0.174113 0.136471 -0.007131 0.092 Uiso 0.49(4) 1 calc R U P A 2
C29 C 0.2168(4) -0.0621(3) 0.7050(3) 0.0400(8) Uani 1 1 d D U . . .
C30A C 0.3378(10) -0.0816(11) 0.7747(9) 0.064(4) Uani 0.435(11) 1 d D U P B 3
H30A H 0.394807 -0.014984 0.827234 0.097 Uiso 0.435(11) 1 calc R U P B 3
H30B H 0.287715 -0.130769 0.806422 0.097 Uiso 0.435(11) 1 calc R U P B 3
H30C H 0.410436 -0.111866 0.736320 0.097 Uiso 0.435(11) 1 calc R U P B 3
C31A C 0.1121(18) -0.0115(11) 0.7725(11) 0.095(5) Uani 0.435(11) 1 d D U P B 3
H31A H 0.176081 0.051792 0.826609 0.143 Uiso 0.435(11) 1 calc R U P B 3
H31B H 0.033991 0.007771 0.731467 0.143 Uiso 0.435(11) 1 calc R U P B 3
H31C H 0.059754 -0.061780 0.802261 0.143 Uiso 0.435(11) 1 calc R U P B 3
C32A C 0.124(2) -0.1578(8) 0.6225(8) 0.117(7) Uani 0.435(11) 1 d D U P B 3
H32A H 0.046775 -0.139161 0.579901 0.176 Uiso 0.435(11) 1 calc R U P B 3
H32B H 0.192308 -0.189474 0.581362 0.176 Uiso 0.435(11) 1 calc R U P B 3
H32C H 0.069588 -0.208378 0.651464 0.176 Uiso 0.435(11) 1 calc R U P B 3
C30B C 0.2910(14) -0.0284(9) 0.8144(5) 0.095(4) Uani 0.565(11) 1 d D U P B 4
H30D H 0.404505 -0.011016 0.821751 0.142 Uiso 0.565(11) 1 calc R U P B 4
H30E H 0.259826 0.033657 0.852015 0.142 Uiso 0.565(11) 1 calc R U P B 4
H30F H 0.257408 -0.085797 0.841126 0.142 Uiso 0.565(11) 1 calc R U P B 4
C31B C 0.0416(7) -0.0892(8) 0.6924(9) 0.076(3) Uani 0.565(11) 1 d D U P B 4
H31D H -0.006034 -0.111150 0.620491 0.114 Uiso 0.565(11) 1 calc R U P B 4
H31E H 0.007387 -0.146709 0.718886 0.114 Uiso 0.565(11) 1 calc R U P B 4
H31F H 0.009805 -0.027255 0.729776 0.114 Uiso 0.565(11) 1 calc R U P B 4
C32B C 0.2522(12) -0.1673(5) 0.6520(9) 0.077(4) Uani 0.565(11) 1 d D U P B 4
H32D H 0.205017 -0.191829 0.579828 0.115 Uiso 0.565(11) 1 calc R U P B 4
H32E H 0.365115 -0.157344 0.660208 0.115 Uiso 0.565(11) 1 calc R U P B 4
H32F H 0.208964 -0.219790 0.682381 0.115 Uiso 0.565(11) 1 calc R U P B 4
O1A O 0.8494(9) 0.1137(5) 0.7528(6) 0.075(3) Uani 0.488(10) 1 d D U P C 5
H1O H 0.894800 0.157000 0.717000 0.113 Uiso 0.4881 1 d . U P C 5
C33A C 0.8446(16) 0.1822(10) 0.8489(8) 0.065(4) Uani 0.488(10) 1 d D U P C 5
H33A H 0.778152 0.228837 0.838781 0.078 Uiso 0.488(10) 1 calc R U P C 5
H33B H 0.951048 0.227238 0.881101 0.078 Uiso 0.488(10) 1 calc R U P C 5
C34A C 0.786(2) 0.1301(15) 0.9189(12) 0.072(4) Uani 0.488(10) 1 d D U P C 5
H34A H 0.787091 0.183449 0.982955 0.108 Uiso 0.488(10) 1 calc R U P C 5
H34B H 0.679357 0.086866 0.889091 0.108 Uiso 0.488(10) 1 calc R U P C 5
H34C H 0.852671 0.085264 0.931514 0.108 Uiso 0.488(10) 1 calc R U P C 5
O1B O 1.0017(14) 0.2301(9) 0.8593(7) 0.145(5) Uani 0.512(10) 1 d D U P C 6
H2O H 1.015985 0.245147 0.806493 0.217 Uiso 0.5119 1 d . U P C 6
C33B C 0.855(2) 0.1575(17) 0.8303(15) 0.130(8) Uani 0.512(10) 1 d D U P C 6
H33C H 0.866822 0.085816 0.799167 0.156 Uiso 0.512(10) 1 calc R U P C 6
H33D H 0.788019 0.173991 0.778828 0.156 Uiso 0.512(10) 1 calc R U P C 6
C34B C 0.778(3) 0.1600(17) 0.9173(18) 0.110(7) Uani 0.512(10) 1 d D U P C 6
H34D H 0.676649 0.108535 0.894478 0.165 Uiso 0.512(10) 1 calc R U P C 6
H34E H 0.843448 0.142419 0.967861 0.165 Uiso 0.512(10) 1 calc R U P C 6
H34F H 0.764697 0.230536 0.947535 0.165 Uiso 0.512(10) 1 calc R U P C 6

loop_
_atom_site_aniso_label
_atom_site_aniso_U_11
_atom_site_aniso_U_22
_atom_site_aniso_U_33
_atom_site_aniso_U_23
_atom_site_aniso_U_13
_atom_site_aniso_U_12
Zn1 0.0351(2) 0.0489(3) 0.0369(3) 0.0172(2) 0.00367(17) 0.00829(19)
Cl1 0.0931(9) 0.0856(8) 0.0778(8) 0.0493(7) 0.0540(7) 0.0603(8)
Cl2 0.0735(8) 0.0989(10) 0.0730(9) 0.0402(8) -0.0348(7) -0.0311(8)
N1 0.0356(16) 0.0321(15) 0.0335(16) 0.0082(13) 0.0067(12) 0.0073(13)
N2 0.0410(17) 0.0386(16) 0.0260(15) 0.0089(13) 0.0060(12) 0.0123(14)
C1 0.040(2) 0.0317(19) 0.041(2) 0.0115(17) 0.0056(16) 0.0002(16)
C2 0.040(2) 0.0339(19) 0.043(2) 0.0176(17) 0.0089(16) 0.0032(16)
C3 0.0368(19) 0.0353(19) 0.0340(18) 0.0148(16) 0.0071(15) 0.0089(16)
C4 0.0338(17) 0.0261(16) 0.0321(17) 0.0114(14) 0.0082(14) 0.0110(14)
C5 0.0350(18) 0.0269(17) 0.0292(17) 0.0077(14) 0.0080(14) 0.0131(14)
C6 0.0309(17) 0.0347(18) 0.0269(17) 0.0108(15) 0.0092(14) 0.0115(15)
C7 0.0380(19) 0.0269(17) 0.0291(17) 0.0082(14) 0.0064(15) 0.0084(15)
C8 0.0388(19) 0.0341(19) 0.0332(19) 0.0103(16) 0.0098(15) 0.0118(16)
C9 0.051(2) 0.045(2) 0.039(2) 0.0156(18) 0.0193(18) 0.0162(18)
C10 0.063(3) 0.052(2) 0.0301(19) 0.0165(18) 0.0179(18) 0.019(2)
C11 0.050(2) 0.045(2) 0.0289(19) 0.0122(17) 0.0038(16) 0.0104(18)
C12 0.0302(17) 0.0296(17) 0.0301(17) 0.0096(14) 0.0068(14) 0.0107(14)
C13 0.0346(18) 0.0305(17) 0.0287(17) 0.0090(15) 0.0083(14) 0.0094(14)
C14 0.0336(18) 0.0353(18) 0.0279(17) 0.0108(15) 0.0102(14) 0.0108(15)
C15 0.0384(19) 0.0342(19) 0.0336(18) 0.0147(16) 0.0079(15) 0.0079(15)
C16 0.0342(18) 0.0368(19) 0.0295(18) 0.0112(15) 0.0071(14) 0.0094(15)
C17 0.0357(19) 0.040(2) 0.0309(18) 0.0084(16) 0.0058(15) 0.0069(16)
C18 0.0374(19) 0.0331(18) 0.0321(18) 0.0113(15) 0.0075(15) 0.0020(15)
C19 0.0312(17) 0.0296(17) 0.0288(17) 0.0089(14) 0.0087(14) 0.0056(14)
C20 0.0276(17) 0.0339(18) 0.0370(19) 0.0122(15) 0.0058(14) 0.0088(14)
C21 0.0320(18) 0.0344(19) 0.041(2) 0.0168(16) 0.0076(15) 0.0098(15)
C22 0.0307(17) 0.0324(18) 0.0343(18) 0.0098(15) 0.0091(14) 0.0078(14)
C23 0.0292(18) 0.044(2) 0.0384(19) 0.0166(17) 0.0104(15) 0.0088(16)
C24 0.0300(18) 0.044(2) 0.0363(19) 0.0194(17) 0.0061(14) 0.0139(16)
C25 0.048(2) 0.0378(19) 0.0293(18) 0.0106(16) 0.0032(15) 0.0060(16)
C26A 0.083(8) 0.083(10) 0.029(5) -0.001(7) 0.013(6) 0.030(8)
C27A 0.114(11) 0.066(6) 0.028(5) 0.028(5) 0.002(7) 0.023(6)
C28A 0.044(5) 0.126(11) 0.091(10) 0.074(9) -0.007(5) 0.001(6)
C26B 0.055(6) 0.069(9) 0.042(7) 0.024(7) 0.009(5) 0.012(5)
C27B 0.116(12) 0.061(6) 0.042(7) 0.004(6) -0.013(8) 0.044(7)
C28B 0.065(7) 0.076(7) 0.030(5) 0.025(5) -0.015(5) -0.007(5)
C29 0.0343(18) 0.0391(19) 0.051(2) 0.0229(17) 0.0101(16) 0.0068(15)
C30A 0.051(6) 0.095(10) 0.072(8) 0.065(7) 0.019(5) 0.015(5)
C31A 0.101(10) 0.112(10) 0.128(11) 0.083(8) 0.085(9) 0.047(8)
C32A 0.169(15) 0.054(7) 0.087(8) 0.035(5) -0.033(8) -0.041(8)
C30B 0.126(9) 0.082(7) 0.050(5) 0.031(5) 0.003(5) -0.033(6)
C31B 0.050(4) 0.084(7) 0.127(9) 0.078(7) 0.035(5) 0.017(4)
C32B 0.080(7) 0.031(4) 0.127(8) 0.023(4) 0.067(6) 0.008(4)
O1A 0.088(5) 0.060(5) 0.085(5) 0.020(4) 0.030(4) 0.030(4)
C33A 0.080(7) 0.045(6) 0.069(6) 0.019(4) 0.006(5) 0.018(5)
C34A 0.064(8) 0.069(11) 0.068(7) 0.007(6) 0.006(6) 0.012(7)
O1B 0.171(9) 0.153(9) 0.103(7) 0.087(6) -0.021(6) -0.008(7)
C33B 0.149(10) 0.108(11) 0.135(11) 0.060(8) 0.012(8) 0.018(7)
C34B 0.127(12) 0.065(10) 0.126(12) 0.015(8) 0.004(9) 0.039(9)

loop_
_atom_type_symbol
_atom_type_description
_atom_type_scat_dispersion_real
_atom_type_scat_dispersion_imag
_atom_type_scat_source
C C 0.0033 0.0016 'International Tables Vol C Tables 4.2.6.8 and 6.1.1.4'
H H 0.0000 0.0000 'International Tables Vol C Tables 4.2.6.8 and 6.1.1.4'
Cl Cl 0.1484 0.1585 'International Tables Vol C Tables 4.2.6.8 and 6.1.1.4'
N N 0.0061 0.0033 'International Tables Vol C Tables 4.2.6.8 and 6.1.1.4'
O O 0.0106 0.0060 'International Tables Vol C Tables 4.2.6.8 and 6.1.1.4'
Zn Zn 0.2839 1.4301 'International Tables Vol C Tables 4.2.6.8 and 6.1.1.4'

loop_
_diffrn_orient_matrix_type
_diffrn_orient_matrix_UB_11
_diffrn_orient_matrix_UB_12
_diffrn_orient_matrix_UB_13
_diffrn_orient_matrix_UB_21
_diffrn_orient_matrix_UB_22
_diffrn_orient_matrix_UB_23
_diffrn_orient_matrix_UB_31
_diffrn_orient_matrix_UB_32
_diffrn_orient_matrix_UB_33
'Nonius RMAT' 0.1111635 -0.0014185 0.0001620 -0.0180274 -0.0122405 -0.0745145 0.0297436 0.0777528 0.0136121
'Nonius RMAT' 0.1082658 -0.0037306 -0.0077992 -0.0308909 -0.0154685 -0.0746516 0.0298540 0.0770983 0.0102001
'Nonius RMAT' 0.1094714 -0.0026773 -0.0051284 -0.0269245 -0.0151142 -0.0748134 0.0292930 0.0772122 0.0106948

loop_
_geom_angle_atom_site_label_1
_geom_angle_atom_site_label_2
_geom_angle_atom_site_label_3
_geom_angle
_geom_angle_site_symmetry_1
_geom_angle_site_symmetry_3
_geom_angle_publ_flag
N2 Zn1 N1 90.16(11) . . ?
N2 Zn1 Cl2 117.84(9) . . ?
N1 Zn1 Cl2 110.41(9) . . ?
N2 Zn1 Cl1 108.70(9) . . ?
N1 Zn1 Cl1 109.36(8) . . ?
Cl2 Zn1 Cl1 117.02(6) . . ?
C1 N1 C5 119.7(3) . . ?
C1 N1 Zn1 118.9(2) . . ?
C5 N1 Zn1 116.1(2) . . ?
C7 N2 C11 119.5(3) . . ?
C7 N2 Zn1 118.6(2) . . ?
C11 N2 Zn1 121.1(2) . . ?
N1 C1 C2 122.7(3) . . ?
N1 C1 H1 118.7 . . ?
C2 C1 H1 118.7 . . ?
C3 C2 C1 118.2(3) . . ?
C3 C2 H2 120.9 . . ?
C1 C2 H2 120.9 . . ?
C2 C3 C4 121.2(3) . . ?
C2 C3 H3 119.4 . . ?
C4 C3 H3 119.4 . . ?
C3 C4 C5 116.5(3) . . ?
C3 C4 C14 124.1(3) . . ?
C5 C4 C14 119.3(3) . . ?
N1 C5 C4 121.0(3) . . ?
N1 C5 C6 118.5(3) . . ?
C4 C5 C6 120.4(3) . . ?
C12 C6 C5 118.9(3) . . ?
C12 C6 C7 119.7(3) . . ?
C5 C6 C7 121.0(3) . . ?
N2 C7 C8 120.4(3) . . ?
N2 C7 C6 121.0(3) . . ?
C8 C7 C6 118.6(3) . . ?
C9 C8 C7 119.7(3) . . ?
C9 C8 H8 120.1 . . ?
C7 C8 H8 120.1 . . ?
C8 C9 C10 119.7(4) . . ?
C8 C9 H9 120.1 . . ?
C10 C9 H9 120.1 . . ?
C9 C10 C11 118.2(3) . . ?
C9 C10 H10 120.9 . . ?
C11 C10 H10 120.9 . . ?
N2 C11 C10 122.3(3) . . ?
N2 C11 H11 118.8 . . ?
C10 C11 H11 118.8 . . ?
C6 C12 C13 121.3(3) . . ?
C6 C12 C19 119.7(3) . . ?
C13 C12 C19 119.0(3) . . ?
C18 C13 C14 118.0(3) . . ?
C18 C13 C12 122.1(3) . . ?
C14 C13 C12 120.0(3) . . ?
C15 C14 C13 118.8(3) . . ?
C15 C14 C4 122.4(3) . . ?
C13 C14 C4 118.6(3) . . ?
C16 C15 C14 122.8(3) . . ?
C16 C15 H15 118.6 . . ?
C14 C15 H15 118.6 . . ?
C15 C16 C17 117.3(3) . . ?
C15 C16 C25 121.6(3) . . ?
C17 C16 C25 121.0(3) . . ?
C18 C17 C16 121.8(3) . . ?
C18 C17 H17 119.1 . . ?
C16 C17 H17 119.1 . . ?
C17 C18 C13 121.2(3) . . ?
C17 C18 H18 119.4 . . ?
C13 C18 H18 119.4 . . ?
C24 C19 C20 117.7(3) . . ?
C24 C19 C12 123.6(3) . . ?
C20 C19 C12 118.7(3) . . ?
C21 C20 C19 120.4(3) . . ?
C21 C20 H20 119.8 . . ?
C19 C20 H20 119.8 . . ?
C22 C21 C20 121.8(3) . . ?
C22 C21 H21 119.1 . . ?
C20 C21 H21 119.1 . . ?
C21 C22 C23 117.0(3) . . ?
C21 C22 C29 121.3(3) . . ?
C23 C22 C29 121.6(3) . . ?
C24 C23 C22 121.3(3) . . ?
C24 C23 H23 119.3 . . ?
C22 C23 H23 119.3 . . ?
C23 C24 C19 121.6(3) . . ?
C23 C24 H24 119.2 . . ?
C19 C24 H24 119.2 . . ?
C28A C25 C27A 109.1(7) . . ?
C28A C25 C26A 109.6(8) . . ?
C27A C25 C26A 109.0(7) . . ?
C27B C25 C26B 110.0(8) . . ?
C27B C25 C28B 108.8(7) . . ?
C26B C25 C28B 106.3(7) . . ?
C28A C25 C16 112.6(8) . . ?
C27B C25 C16 111.3(8) . . ?
C27A C25 C16 109.1(7) . . ?
C26A C25 C16 107.4(8) . . ?
C26B C25 C16 108.7(8) . . ?
C28B C25 C16 111.7(7) . . ?
C25 C26A H26A 109.5 . . ?
C25 C26A H26B 109.5 . . ?
H26A C26A H26B 109.5 . . ?
C25 C26A H26C 109.5 . . ?
H26A C26A H26C 109.5 . . ?
H26B C26A H26C 109.5 . . ?
C25 C27A H27A 109.5 . . ?
C25 C27A H27B 109.5 . . ?
H27A C27A H27B 109.5 . . ?
C25 C27A H27C 109.5 . . ?
H27A C27A H27C 109.5 . . ?
H27B C27A H27C 109.5 . . ?
C25 C28A H28A 109.5 . . ?
C25 C28A H28B 109.5 . . ?
H28A C28A H28B 109.5 . . ?
C25 C28A H28C 109.5 . . ?
H28A C28A H28C 109.5 . . ?
H28B C28A H28C 109.5 . . ?
C25 C26B H26D 109.5 . . ?
C25 C26B H26E 109.5 . . ?
H26D C26B H26E 109.5 . . ?
C25 C26B H26F 109.5 . . ?
H26D C26B H26F 109.5 . . ?
H26E C26B H26F 109.5 . . ?
C25 C27B H27D 109.5 . . ?
C25 C27B H27E 109.5 . . ?
H27D C27B H27E 109.5 . . ?
C25 C27B H27F 109.5 . . ?
H27D C27B H27F 109.5 . . ?
H27E C27B H27F 109.5 . . ?
C25 C28B H28D 109.5 . . ?
C25 C28B H28E 109.5 . . ?
H28D C28B H28E 109.5 . . ?
C25 C28B H28F 109.5 . . ?
H28D C28B H28F 109.5 . . ?
H28E C28B H28F 109.5 . . ?
C32A C29 C30A 114.0(7) . . ?
C30B C29 C31B 110.1(6) . . ?
C32A C29 C22 108.5(6) . . ?
C30A C29 C22 112.4(5) . . ?
C30B C29 C22 110.2(4) . . ?
C31B C29 C22 115.1(4) . . ?
C30B C29 C32B 107.3(6) . . ?
C31B C29 C32B 104.3(5) . . ?
C22 C29 C32B 109.5(4) . . ?
C32A C29 C31A 110.8(7) . . ?
C30A C29 C31A 105.6(6) . . ?
C22 C29 C31A 105.2(5) . . ?
C29 C30A H30A 109.5 . . ?
C29 C30A H30B 109.5 . . ?
H30A C30A H30B 109.5 . . ?
C29 C30A H30C 109.5 . . ?
H30A C30A H30C 109.5 . . ?
H30B C30A H30C 109.5 . . ?
C29 C31A H31A 109.5 . . ?
C29 C31A H31B 109.5 . . ?
H31A C31A H31B 109.5 . . ?
C29 C31A H31C 109.5 . . ?
H31A C31A H31C 109.5 . . ?
H31B C31A H31C 109.5 . . ?
C29 C32A H32A 109.5 . . ?
C29 C32A H32B 109.5 . . ?
H32A C32A H32B 109.5 . . ?
C29 C32A H32C 109.5 . . ?
H32A C32A H32C 109.5 . . ?
H32B C32A H32C 109.5 . . ?
C29 C30B H30D 109.5 . . ?
C29 C30B H30E 109.5 . . ?
H30D C30B H30E 109.5 . . ?
C29 C30B H30F 109.5 . . ?
H30D C30B H30F 109.5 . . ?
H30E C30B H30F 109.5 . . ?
C29 C31B H31D 109.5 . . ?
C29 C31B H31E 109.5 . . ?
H31D C31B H31E 109.5 . . ?
C29 C31B H31F 109.5 . . ?
H31D C31B H31F 109.5 . . ?
H31E C31B H31F 109.5 . . ?
C29 C32B H32D 109.5 . . ?
C29 C32B H32E 109.5 . . ?
H32D C32B H32E 109.5 . . ?
C29 C32B H32F 109.5 . . ?
H32D C32B H32F 109.5 . . ?
H32E C32B H32F 109.5 . . ?
C33A O1A H1O 106.7 . . ?
O1A C33A C34A 115.4(11) . . ?
O1A C33A H33A 108.4 . . ?
C34A C33A H33A 108.4 . . ?
O1A C33A H33B 108.4 . . ?
C34A C33A H33B 108.4 . . ?
H33A C33A H33B 107.5 . . ?
C33A C34A H34A 109.5 . . ?
C33A C34A H34B 109.5 . . ?
H34A C34A H34B 109.5 . . ?
C33A C34A H34C 109.5 . . ?
H34A C34A H34C 109.5 . . ?
H34B C34A H34C 109.5 . . ?
C33B O1B H2O 104.5 . . ?
O1B C33B C34B 111.6(14) . . ?
O1B C33B H33C 109.3 . . ?
C34B C33B H33C 109.3 . . ?
O1B C33B H33D 109.3 . . ?
C34B C33B H33D 109.3 . . ?
H33C C33B H33D 108.0 . . ?
C33B C34B H34D 109.5 . . ?
C33B C34B H34E 109.5 . . ?
H34D C34B H34E 109.5 . . ?
C33B C34B H34F 109.5 . . ?
H34D C34B H34F 109.5 . . ?
H34E C34B H34F 109.5 . . ?

loop_
_geom_bond_atom_site_label_1
_geom_bond_atom_site_label_2
_geom_bond_distance
_geom_bond_site_symmetry_2
_geom_bond_publ_flag
Zn1 N2 2.021(3) . ?
Zn1 N1 2.076(3) . ?
Zn1 Cl2 2.1918(12) . ?
Zn1 Cl1 2.2243(12) . ?
N1 C1 1.323(4) . ?
N1 C5 1.361(4) . ?
N2 C7 1.340(4) . ?
N2 C11 1.349(4) . ?
C1 C2 1.379(5) . ?
C1 H1 0.9500 . ?
C2 C3 1.369(5) . ?
C2 H2 0.9500 . ?
C3 C4 1.403(4) . ?
C3 H3 0.9500 . ?
C4 C5 1.409(4) . ?
C4 C14 1.455(5) . ?
C5 C6 1.452(4) . ?
C6 C12 1.367(5) . ?
C6 C7 1.504(4) . ?
C7 C8 1.397(5) . ?
C8 C9 1.372(5) . ?
C8 H8 0.9500 . ?
C9 C10 1.378(5) . ?
C9 H9 0.9500 . ?
C10 C11 1.383(5) . ?
C10 H10 0.9500 . ?
C11 H11 0.9500 . ?
C12 C13 1.446(4) . ?
C12 C19 1.498(4) . ?
C13 C18 1.408(5) . ?
C13 C14 1.416(4) . ?
C14 C15 1.403(4) . ?
C15 C16 1.382(5) . ?
C15 H15 0.9500 . ?
C16 C17 1.399(5) . ?
C16 C25 1.542(5) . ?
C17 C18 1.368(5) . ?
C17 H17 0.9500 . ?
C18 H18 0.9500 . ?
C19 C24 1.379(4) . ?
C19 C20 1.397(4) . ?
C20 C21 1.391(5) . ?
C20 H20 0.9500 . ?
C21 C22 1.382(4) . ?
C21 H21 0.9500 . ?
C22 C23 1.397(5) . ?
C22 C29 1.530(5) . ?
C23 C24 1.376(5) . ?
C23 H23 0.9500 . ?
C24 H24 0.9500 . ?
C25 C28A 1.503(7) . ?
C25 C27B 1.507(7) . ?
C25 C27A 1.513(6) . ?
C25 C26A 1.516(6) . ?
C25 C26B 1.522(7) . ?
C25 C28B 1.523(6) . ?
C26A H26A 0.9800 . ?
C26A H26B 0.9800 . ?
C26A H26C 0.9800 . ?
C27A H27A 0.9800 . ?
C27A H27B 0.9800 . ?
C27A H27C 0.9800 . ?
C28A H28A 0.9800 . ?
C28A H28B 0.9800 . ?
C28A H28C 0.9800 . ?
C26B H26D 0.9800 . ?
C26B H26E 0.9800 . ?
C26B H26F 0.9800 . ?
C27B H27D 0.9800 . ?
C27B H27E 0.9800 . ?
C27B H27F 0.9800 . ?
C28B H28D 0.9800 . ?
C28B H28E 0.9800 . ?
C28B H28F 0.9800 . ?
C29 C32A 1.478(6) . ?
C29 C30A 1.492(6) . ?
C29 C30B 1.494(6) . ?
C29 C31B 1.511(6) . ?
C29 C32B 1.540(6) . ?
C29 C31A 1.543(6) . ?
C30A H30A 0.9800 . ?
C30A H30B 0.9800 . ?
C30A H30C 0.9800 . ?
C31A H31A 0.9800 . ?
C31A H31B 0.9800 . ?
C31A H31C 0.9800 . ?
C32A H32A 0.9800 . ?
C32A H32B 0.9800 . ?
C32A H32C 0.9800 . ?
C30B H30D 0.9800 . ?
C30B H30E 0.9800 . ?
C30B H30F 0.9800 . ?
C31B H31D 0.9800 . ?
C31B H31E 0.9800 . ?
C31B H31F 0.9800 . ?
C32B H32D 0.9800 . ?
C32B H32E 0.9800 . ?
C32B H32F 0.9800 . ?
O1A C33A 1.418(9) . ?
O1A H1O 0.9493 . ?
C33A C34A 1.467(9) . ?
C33A H33A 0.9900 . ?
C33A H33B 0.9900 . ?
C34A H34A 0.9800 . ?
C34A H34B 0.9800 . ?
C34A H34C 0.9800 . ?
O1B C33B 1.405(10) . ?
O1B H2O 0.8467 . ?
C33B C34B 1.474(10) . ?
C33B H33C 0.9900 . ?
C33B H33D 0.9900 . ?
C34B H34D 0.9800 . ?
C34B H34E 0.9800 . ?
C34B H34F 0.9800 . ?

loop_
_geom_torsion_atom_site_label_1
_geom_torsion_atom_site_label_2
_geom_torsion_atom_site_label_3
_geom_torsion_atom_site_label_4
_geom_torsion
_geom_torsion_site_symmetry_1
_geom_torsion_site_symmetry_2
_geom_torsion_site_symmetry_3
_geom_torsion_site_symmetry_4
_geom_torsion_publ_flag
C5 N1 C1 C2 -1.8(5) . . . . ?
Zn1 N1 C1 C2 151.5(3) . . . . ?
N1 C1 C2 C3 -4.6(5) . . . . ?
C1 C2 C3 C4 4.3(5) . . . . ?
C2 C3 C4 C5 2.1(5) . . . . ?
C2 C3 C4 C14 -175.2(3) . . . . ?
C1 N1 C5 C4 8.6(5) . . . . ?
Zn1 N1 C5 C4 -145.5(2) . . . . ?
C1 N1 C5 C6 -174.5(3) . . . . ?
Zn1 N1 C5 C6 31.5(4) . . . . ?
C3 C4 C5 N1 -8.6(5) . . . . ?
C14 C4 C5 N1 168.9(3) . . . . ?
C3 C4 C5 C6 174.5(3) . . . . ?
C14 C4 C5 C6 -8.0(5) . . . . ?
N1 C5 C6 C12 -163.2(3) . . . . ?
C4 C5 C6 C12 13.8(5) . . . . ?
N1 C5 C6 C7 24.8(4) . . . . ?
C4 C5 C6 C7 -158.2(3) . . . . ?
C11 N2 C7 C8 3.1(5) . . . . ?
Zn1 N2 C7 C8 -167.0(2) . . . . ?
C11 N2 C7 C6 -177.7(3) . . . . ?
Zn1 N2 C7 C6 12.2(4) . . . . ?
C12 C6 C7 N2 135.8(3) . . . . ?
C5 C6 C7 N2 -52.3(4) . . . . ?
C12 C6 C7 C8 -45.0(4) . . . . ?
C5 C6 C7 C8 126.9(3) . . . . ?
N2 C7 C8 C9 -3.4(5) . . . . ?
C6 C7 C8 C9 177.4(3) . . . . ?
C7 C8 C9 C10 1.0(5) . . . . ?
C8 C9 C10 C11 1.6(6) . . . . ?
C7 N2 C11 C10 -0.5(5) . . . . ?
Zn1 N2 C11 C10 169.3(3) . . . . ?
C9 C10 C11 N2 -1.9(6) . . . . ?
C5 C6 C12 C13 -8.5(5) . . . . ?
C7 C6 C12 C13 163.5(3) . . . . ?
C5 C6 C12 C19 169.3(3) . . . . ?
C7 C6 C12 C19 -18.6(4) . . . . ?
C6 C12 C13 C18 177.4(3) . . . . ?
C19 C12 C13 C18 -0.5(5) . . . . ?
C6 C12 C13 C14 -2.3(5) . . . . ?
C19 C12 C13 C14 179.9(3) . . . . ?
C18 C13 C14 C15 3.9(5) . . . . ?
C12 C13 C14 C15 -176.5(3) . . . . ?
C18 C13 C14 C4 -171.7(3) . . . . ?
C12 C13 C14 C4 8.0(5) . . . . ?
C3 C4 C14 C15 -0.9(5) . . . . ?
C5 C4 C14 C15 -178.2(3) . . . . ?
C3 C4 C14 C13 174.5(3) . . . . ?
C5 C4 C14 C13 -2.8(5) . . . . ?
C13 C14 C15 C16 -1.9(5) . . . . ?
C4 C14 C15 C16 173.5(3) . . . . ?
C14 C15 C16 C17 -1.5(5) . . . . ?
C14 C15 C16 C25 -177.9(3) . . . . ?
C15 C16 C17 C18 2.8(5) . . . . ?
C25 C16 C17 C18 179.2(3) . . . . ?
C16 C17 C18 C13 -0.7(5) . . . . ?
C14 C13 C18 C17 -2.7(5) . . . . ?
C12 C13 C18 C17 177.7(3) . . . . ?
C6 C12 C19 C24 118.8(4) . . . . ?
C13 C12 C19 C24 -63.3(4) . . . . ?
C6 C12 C19 C20 -58.8(4) . . . . ?
C13 C12 C19 C20 119.1(3) . . . . ?
C24 C19 C20 C21 -2.5(5) . . . . ?
C12 C19 C20 C21 175.2(3) . . . . ?
C19 C20 C21 C22 -0.4(5) . . . . ?
C20 C21 C22 C23 2.4(5) . . . . ?
C20 C21 C22 C29 -177.3(3) . . . . ?
C21 C22 C23 C24 -1.6(5) . . . . ?
C29 C22 C23 C24 178.1(3) . . . . ?
C22 C23 C24 C19 -1.3(5) . . . . ?
C20 C19 C24 C23 3.4(5) . . . . ?
C12 C19 C24 C23 -174.3(3) . . . . ?
C15 C16 C25 C28A -149.4(12) . . . . ?
C17 C16 C25 C28A 34.4(13) . . . . ?
C15 C16 C25 C27B -51.0(12) . . . . ?
C17 C16 C25 C27B 132.7(12) . . . . ?
C15 C16 C25 C27A -28.1(12) . . . . ?
C17 C16 C25 C27A 155.6(11) . . . . ?
C15 C16 C25 C26A 89.9(11) . . . . ?
C17 C16 C25 C26A -86.3(11) . . . . ?
C15 C16 C25 C26B 70.3(10) . . . . ?
C17 C16 C25 C26B -106.0(10) . . . . ?
C15 C16 C25 C28B -172.8(10) . . . . ?
C17 C16 C25 C28B 10.9(11) . . . . ?
C21 C22 C29 C32A -110.7(9) . . . . ?
C23 C22 C29 C32A 69.6(9) . . . . ?
C21 C22 C29 C30A 16.3(8) . . . . ?
C23 C22 C29 C30A -163.4(7) . . . . ?
C21 C22 C29 C30B 57.7(7) . . . . ?
C23 C22 C29 C30B -122.0(7) . . . . ?
C21 C22 C29 C31B -177.1(6) . . . . ?
C23 C22 C29 C31B 3.2(7) . . . . ?
C21 C22 C29 C32B -60.0(6) . . . . ?
C23 C22 C29 C32B 120.3(6) . . . . ?
C21 C22 C29 C31A 130.7(8) . . . . ?
C23 C22 C29 C31A -49.0(8) . . . . ?
